data_7115933
loop_
_publ_author_name
'Peili Zhang'
'Mei Wang'
'Yong Yang'
'Dehua Zheng'
'Kai Han'
'Licheng Sun'

_publ_section_title
;
 Highly efficient molecular nickel catalysts for electrochemical hydrogen
 production from neutral water
;
_journal_name_full Chem.Commun.
_journal_page_first 14153
_journal_paper_doi 10.1039/C4cc05511J
_journal_volume 50
_journal_year 2014
_chemical_formula_sum 'C25 H21 B2 F8 N6 Ni'
_chemical_formula_weight 644.12
_chemical_name_systematic
; 
 ? 
;
_space_group_IT_number 190
_symmetry_space_group_name_Hall 'P -6c -2c'
_symmetry_space_group_name_H-M 'P -6 2 c'
_atom_sites_solution_hydrogens geom
_atom_sites_solution_primary direct
_atom_sites_solution_secondary difmap
_audit_creation_method SHELXL-97
_cell_angle_alpha 90.00
_cell_angle_beta 90.00
_cell_angle_gamma 120.00
_cell_formula_units_Z 6
_cell_length_a 18.058(4)
_cell_length_b 18.058(4)
_cell_length_c 14.612(3)
_cell_measurement_temperature 296(2)
_cell_volume 4126.5(15)
_computing_structure_refinement 'SHELXL-97 (Sheldrick, 1997)'
_computing_structure_solution 'SHELXS-97 (Sheldrick, 1990)'
_diffrn_ambient_temperature 296(2)
_diffrn_measured_fraction_theta_full 0.998
_diffrn_measured_fraction_theta_max 0.998
_diffrn_radiation_monochromator graphite
_diffrn_radiation_source 'fine-focus sealed tube'
_diffrn_radiation_type MoK\a
_diffrn_radiation_wavelength 0.71073
_diffrn_reflns_av_R_equivalents 0.0638
_diffrn_reflns_av_sigmaI/netI 0.0451
_diffrn_reflns_limit_h_max 24
_diffrn_reflns_limit_h_min -17
_diffrn_reflns_limit_k_max 18
_diffrn_reflns_limit_k_min -23
_diffrn_reflns_limit_l_max 19
_diffrn_reflns_limit_l_min -19
_diffrn_reflns_number 25339
_diffrn_reflns_theta_full 28.40
_diffrn_reflns_theta_max 28.40
_diffrn_reflns_theta_min 1.30
_exptl_absorpt_coefficient_mu 0.790
_exptl_crystal_density_diffrn 1.555
_exptl_crystal_density_method 'not measured'
_exptl_crystal_F_000 1956
_refine_diff_density_max 0.900
_refine_diff_density_min -0.370
_refine_diff_density_rms 0.073
_refine_ls_abs_structure_details 'Flack H D (1983), Acta Cryst. A39, 876-881'
_refine_ls_abs_structure_Flack 0.98(3)
_refine_ls_extinction_method none
_refine_ls_goodness_of_fit_ref 1.023
_refine_ls_hydrogen_treatment mixed
_refine_ls_matrix_type full
_refine_ls_number_parameters 206
_refine_ls_number_reflns 3587
_refine_ls_number_restraints 0
_refine_ls_restrained_S_all 1.023
_refine_ls_R_factor_all 0.0910
_refine_ls_R_factor_gt 0.0594
_refine_ls_shift/su_max 0.000
_refine_ls_shift/su_mean 0.000
_refine_ls_structure_factor_coef Fsqd
_refine_ls_weighting_details 'calc w=1/[\s^2^(Fo^2^)+(0.1176P)^2^+0.7356P] where P=(Fo^2^+2Fc^2^)/3'
_refine_ls_weighting_scheme calc
_refine_ls_wR_factor_gt 0.1617
_refine_ls_wR_factor_ref 0.1834
_reflns_number_gt 2569
_reflns_number_total 3587
_reflns_threshold_expression >2sigma(I)
_cod_data_source_file c4cc05511j2.cif
_cod_data_source_block ok
_cod_depositor_comments
;

2018-06-22
Z value and formula fixed to values more according to usual
chemical conventions.                 miguel
;
_cod_original_formula_sum 'C150 H126 B12 F50 N36 Ni6'
_cod_original_formula_weight 3864.73
_cod_original_formula_units_Z 1
_cod_original_sg_symbol_H-M P6cc
_cod_database_code 7115933

loop_
_symmetry_equiv_pos_as_xyz
'x, y, z'
'-x+y, -x, -z+1/2'
'-y, x-y, z'
'x, y, -z+1/2'
'-x+y, -x, z'
'-y, x-y, -z+1/2'
'y, x, z+1/2'
'x-y, -y, -z'
'-x, -x+y, z+1/2'
'y, x, -z'
'x-y, -y, z+1/2'
'-x, -x+y, -z'

loop_
_atom_site_label
_atom_site_type_symbol
_atom_site_fract_x
_atom_site_fract_y
_atom_site_fract_z
_atom_site_U_iso_or_equiv
_atom_site_adp_type
_atom_site_occupancy
_atom_site_symmetry_multiplicity
_atom_site_calc_flag
_atom_site_refinement_flags
Ni1 Ni 0.30308(5) 0.28662(5) 0.2500 0.0375(2) Uani 1 2 d S
N1 N 0.3150(2) 0.2075(2) 0.1543(2) 0.0423(8) Uani 1 1 d .
N3 N 0.4343(3) 0.3400(3) 0.2500 0.0375(10) Uani 1 2 d S
N4 N 0.3314(2) 0.3833(2) 0.3446(3) 0.0433(9) Uani 1 1 d .
N6 N 0.1736(4) 0.2265(4) 0.2500 0.0546(15) Uani 1 2 d S
C1 C 0.3957(4) 0.5410(4) 0.4260(4) 0.0708(16) Uani 1 1 d .
H1A H 0.4176 0.5945 0.4530 0.085 Uiso 1 1 calc R
C2 C 0.3109(4) 0.4915(4) 0.4105(5) 0.0714(18) Uani 1 1 d .
H2A H 0.2737 0.5102 0.4286 0.086 Uiso 1 1 calc R
C3 C 0.2880(4) 0.1173(4) 0.0254(4) 0.0641(16) Uani 1 1 d .
H3A H 0.2525 0.0865 -0.0231 0.077 Uiso 1 1 calc R
C4 C 0.3644(5) 0.1189(4) 0.0398(4) 0.0657(16) Uani 1 1 d .
H4A H 0.3805 0.0884 0.0014 0.079 Uiso 1 1 calc R
C6 C 0.2657(4) 0.1622(3) 0.0840(3) 0.0531(13) Uani 1 1 d .
H6A H 0.2143 0.1612 0.0745 0.064 Uiso 1 1 calc R
C7 C 0.0078(6) 0.1356(7) 0.2500 0.095(4) Uani 1 2 d S
C11 C 0.4160(4) 0.1653(3) 0.1106(4) 0.0537(12) Uani 1 1 d .
H11A H 0.4679 0.1675 0.1208 0.064 Uiso 1 1 calc R
C14 C 0.1021(4) 0.1878(5) 0.2500 0.0551(18) Uani 1 2 d S
C15 C 0.4384(4) 0.2596(4) 0.2500 0.0392(13) Uani 1 2 d S
H15A H 0.4975 0.2711 0.2500 0.047 Uiso 1 2 calc SR
C16 C 0.4494(4) 0.5100(3) 0.4005(4) 0.0554(13) Uani 1 1 d .
H16A H 0.5081 0.5426 0.4101 0.067 Uiso 1 1 calc R
C17 C 0.2798(4) 0.4142(4) 0.3684(4) 0.0590(15) Uani 1 1 d .
H17A H 0.2216 0.3820 0.3557 0.071 Uiso 1 1 calc R
C20 C 0.4143(3) 0.4304(3) 0.3609(3) 0.0443(10) Uani 1 1 d .
C22 C 0.3894(3) 0.2089(3) 0.1666(3) 0.0409(9) Uani 1 1 d .
C23 C 0.4688(3) 0.3929(3) 0.3337(4) 0.0470(11) Uani 1 1 d .
H23A H 0.5268 0.4386 0.3224 0.056 Uiso 1 1 calc R
H23B H 0.4703 0.3580 0.3832 0.056 Uiso 1 1 calc R
F17 F 0.0651(8) 0.0651(8) 0.0000 0.41(2) Uani 1 2 d S
F19 F 0.0000 0.0000 0.073(2) 0.69(6) Uani 1 3 d S
B5 B 0.0000 0.0000 0.0000 0.061(4) Uani 1 6 d S
F9 F 0.0593(6) 0.3392(7) 0.1762(4) 0.174(4) Uani 1 1 d .
F11 F 0.1277(8) 0.4494(9) 0.2500 0.252(9) Uani 1 2 d S
F12 F -0.0139(4) 0.3874(4) 0.2500 0.0919(18) Uani 1 2 d S
B3 B 0.0509(7) 0.3714(7) 0.2500 0.064(2) Uani 1 2 d S
F1 F 0.6217(3) 0.3709(3) 0.1323(3) 0.0946(13) Uani 1 1 d .
F4 F 0.6667 0.3333 0.0080(5) 0.0842(19) Uani 1 3 d S
B1 B 0.6667 0.3333 0.1033(7) 0.046(2) Uani 1 3 d S

loop_
_atom_site_aniso_label
_atom_site_aniso_U_11
_atom_site_aniso_U_22
_atom_site_aniso_U_33
_atom_site_aniso_U_23
_atom_site_aniso_U_13
_atom_site_aniso_U_12
Ni1 0.0288(4) 0.0379(4) 0.0447(4) 0.000 0.000 0.0157(3)
N1 0.042(2) 0.0366(18) 0.0406(19) -0.0015(15) -0.0040(17) 0.0141(16)
N3 0.032(2) 0.035(3) 0.046(3) 0.000 0.000 0.017(2)
N4 0.040(2) 0.045(2) 0.048(2) -0.0020(15) 0.0041(16) 0.0234(17)
N6 0.036(3) 0.051(3) 0.073(4) 0.000 0.000 0.019(3)
C1 0.085(5) 0.050(3) 0.075(4) -0.005(3) 0.019(3) 0.033(3)
C2 0.073(4) 0.068(4) 0.087(4) 0.001(3) 0.028(3) 0.046(3)
C3 0.083(4) 0.051(3) 0.042(2) -0.004(2) -0.005(3) 0.022(3)
C4 0.094(5) 0.048(3) 0.053(3) -0.004(2) 0.015(3) 0.034(3)
C6 0.055(3) 0.044(3) 0.045(3) -0.001(2) -0.008(2) 0.013(2)
C7 0.038(4) 0.078(7) 0.146(10) 0.000 0.000 0.012(5)
C11 0.057(3) 0.049(3) 0.056(3) 0.002(2) 0.012(2) 0.027(2)
C14 0.036(3) 0.049(4) 0.075(5) 0.000 0.000 0.018(3)
C15 0.031(3) 0.040(3) 0.052(4) 0.000 0.000 0.022(3)
C16 0.058(3) 0.044(3) 0.060(3) -0.006(2) -0.001(3) 0.022(2)
C17 0.056(3) 0.068(4) 0.064(3) 0.003(3) 0.015(3) 0.040(3)
C20 0.050(3) 0.044(2) 0.041(2) -0.0005(19) -0.002(2) 0.025(2)
C22 0.040(2) 0.037(2) 0.046(2) 0.004(2) 0.0064(19) 0.0199(18)
C23 0.037(2) 0.043(2) 0.060(3) -0.012(2) -0.013(2) 0.020(2)
F17 0.175(8) 0.175(8) 0.70(5) 0.177(18) -0.177(18) -0.046(12)
F19 0.98(9) 0.98(9) 0.127(17) 0.000 0.000 0.49(5)
B5 0.063(6) 0.063(6) 0.058(10) 0.000 0.000 0.031(3)
F9 0.200(8) 0.336(12) 0.075(3) -0.019(5) 0.005(4) 0.201(9)
F11 0.116(8) 0.140(10) 0.49(3) 0.000 0.000 0.056(8)
F12 0.075(4) 0.097(4) 0.125(5) 0.000 0.000 0.058(3)
B3 0.071(6) 0.074(6) 0.055(6) 0.000 0.000 0.042(5)
F1 0.093(3) 0.093(3) 0.127(3) 0.012(3) 0.030(3) 0.069(3)
F4 0.092(3) 0.092(3) 0.069(4) 0.000 0.000 0.0459(15)
B1 0.039(3) 0.039(3) 0.059(6) 0.000 0.000 0.0196(14)

loop_
_atom_type_symbol
_atom_type_description
_atom_type_scat_dispersion_real
_atom_type_scat_dispersion_imag
_atom_type_scat_source
C C 0.0033 0.0016 'International Tables Vol C Tables 4.2.6.8 and 6.1.1.4'
H H 0.0000 0.0000 'International Tables Vol C Tables 4.2.6.8 and 6.1.1.4'
B B 0.0013 0.0007 'International Tables Vol C Tables 4.2.6.8 and 6.1.1.4'
F F 0.0171 0.0103 'International Tables Vol C Tables 4.2.6.8 and 6.1.1.4'
N N 0.0061 0.0033 'International Tables Vol C Tables 4.2.6.8 and 6.1.1.4'
Ni Ni 0.3393 1.1124 'International Tables Vol C Tables 4.2.6.8 and 6.1.1.4'

loop_
_geom_angle_atom_site_label_1
_geom_angle_atom_site_label_2
_geom_angle_atom_site_label_3
_geom_angle
_geom_angle_site_symmetry_1
_geom_angle_site_symmetry_3
N6 Ni1 N3 176.2(2) . .
N6 Ni1 N4 100.56(17) . .
N3 Ni1 N4 82.24(14) . .
N6 Ni1 N4 100.56(17) . 4
N3 Ni1 N4 82.23(14) . 4
N4 Ni1 N4 83.3(2) . 4
N6 Ni1 N1 96.85(17) . .
N3 Ni1 N1 80.37(15) . .
N4 Ni1 N1 162.59(15) . .
N4 Ni1 N1 93.62(15) 4 .
N6 Ni1 N1 96.85(17) . 4
N3 Ni1 N1 80.37(15) . 4
N4 Ni1 N1 93.62(15) . 4
N4 Ni1 N1 162.59(15) 4 4
N1 Ni1 N1 84.2(2) . 4
C6 N1 C22 117.9(4) . .
C6 N1 Ni1 132.0(4) . .
C22 N1 Ni1 110.0(3) . .
C23 N3 C23 111.0(5) . 4
C23 N3 C15 114.7(3) . .
C23 N3 C15 114.7(3) 4 .
C23 N3 Ni1 108.4(3) . .
C23 N3 Ni1 108.4(3) 4 .
C15 N3 Ni1 98.6(3) . .
C20 N4 C17 118.8(4) . .
C20 N4 Ni1 112.6(3) . .
C17 N4 Ni1 126.0(4) . .
C14 N6 Ni1 174.9(6) . .
C2 C1 C16 118.4(5) . .
C2 C1 H1A 120.8 . .
C16 C1 H1A 120.8 . .
C1 C2 C17 120.3(5) . .
C1 C2 H2A 119.8 . .
C17 C2 H2A 119.8 . .
C6 C3 C4 118.5(5) . .
C6 C3 H3A 120.8 . .
C4 C3 H3A 120.8 . .
C11 C4 C3 119.8(5) . .
C11 C4 H4A 120.1 . .
C3 C4 H4A 120.1 . .
N1 C6 C3 122.7(6) . .
N1 C6 H6A 118.7 . .
C3 C6 H6A 118.7 . .
C4 C11 C22 118.4(5) . .
C4 C11 H11A 120.8 . .
C22 C11 H11A 120.8 . .
N6 C14 C7 179.3(9) . .
N3 C15 C22 106.8(3) . 4
N3 C15 C22 106.8(3) . .
C22 C15 C22 107.1(5) 4 .
N3 C15 H15A 111.9 . .
C22 C15 H15A 111.9 4 .
C22 C15 H15A 111.9 . .
C20 C16 C1 118.9(5) . .
C20 C16 H16A 120.5 . .
C1 C16 H16A 120.5 . .
N4 C17 C2 121.5(6) . .
N4 C17 H17A 119.2 . .
C2 C17 H17A 119.2 . .
N4 C20 C16 122.0(5) . .
N4 C20 C23 116.7(4) . .
C16 C20 C23 121.3(5) . .
N1 C22 C11 122.7(5) . .
N1 C22 C15 113.4(4) . .
C11 C22 C15 123.9(4) . .
N3 C23 C20 110.5(4) . .
N3 C23 H23A 109.6 . .
C20 C23 H23A 109.6 . .
N3 C23 H23B 109.6 . .
C20 C23 H23B 109.6 . .
H23A C23 H23B 108.1 . .
B5 F17 F19 42.3(9) . 8
B5 F17 F19 42.3(9) . .
F19 F17 F19 84.6(18) 8 .
B5 F19 F17 47.7(9) . .
B5 F19 F17 47.7(9) . 3
F17 F19 F17 79.7(14) . 3
B5 F19 F17 47.7(9) . 5
F17 F19 F17 79.7(14) . 5
F17 F19 F17 79.7(14) 3 5
F19 B5 F19 179.998(1) . 8
F19 B5 F17 90.0 . .
F19 B5 F17 89.999(1) 8 .
F19 B5 F17 90.0 . 3
F19 B5 F17 90.002(1) 8 3
F17 B5 F17 120.0 . 3
F19 B5 F17 90.0 . 5
F19 B5 F17 90.0 8 5
F17 B5 F17 120.0 . 5
F17 B5 F17 120.0 3 5
F9 B3 F9 116.4(10) . 4
F9 B3 F12 114.6(6) . .
F9 B3 F12 114.6(6) 4 .
F9 B3 F11 100.1(8) . .
F9 B3 F11 100.1(8) 4 .
F12 B3 F11 108.4(10) . .
F1 B1 F1 110.7(5) 3_655 .
F1 B1 F1 110.7(5) 3_655 5_665
F1 B1 F1 110.7(5) . 5_665
F1 B1 F4 108.2(5) 3_655 .
F1 B1 F4 108.2(5) . .
F1 B1 F4 108.2(5) 5_665 .

loop_
_geom_bond_atom_site_label_1
_geom_bond_atom_site_label_2
_geom_bond_distance
_geom_bond_site_symmetry_2
Ni1 N6 2.027(6) .
Ni1 N3 2.063(5) .
Ni1 N4 2.080(4) .
Ni1 N4 2.080(4) 4
Ni1 N1 2.086(4) .
Ni1 N1 2.086(4) 4
N1 C6 1.336(6) .
N1 C22 1.343(6) .
N3 C23 1.484(5) .
N3 C23 1.484(5) 4
N3 C15 1.491(8) .
N4 C20 1.323(6) .
N4 C17 1.349(6) .
N6 C14 1.119(9) .
C1 C2 1.351(9) .
C1 C16 1.392(8) .
C1 H1A 0.9300 .
C2 C17 1.363(9) .
C2 H2A 0.9300 .
C3 C6 1.371(8) .
C3 C4 1.381(10) .
C3 H3A 0.9300 .
C4 C11 1.363(9) .
C4 H4A 0.9300 .
C6 H6A 0.9300 .
C7 C14 1.479(11) .
C11 C22 1.378(7) .
C11 H11A 0.9300 .
C15 C22 1.515(6) 4
C15 C22 1.515(6) .
C15 H15A 0.9800 .
C16 C20 1.376(7) .
C16 H16A 0.9300 .
C17 H17A 0.9300 .
C20 C23 1.499(7) .
C23 H23A 0.9700 .
C23 H23B 0.9700 .
F17 B5 1.176(14) .
F17 F19 1.59(2) 8
F17 F19 1.59(2) .
F19 B5 1.07(3) .
F19 F17 1.59(2) 3
F19 F17 1.59(2) 5
B5 F19 1.07(3) 8
B5 F17 1.176(14) 3
B5 F17 1.176(14) 5
F9 B3 1.269(8) .
F11 B3 1.398(17) .
F12 B3 1.339(12) .
B3 F9 1.269(8) 4
F1 B1 1.359(5) .
F4 B1 1.392(13) .
B1 F1 1.359(5) 3_655
B1 F1 1.360(5) 5_665
